data_7008657
loop_
_publ_author_name
'Wang, Lei'
'Zhu, Xun-Jin'
'Wong, Wai-Yeung'
'Guo, Jian-Ping'
'Wong, Wai-Kwok'
'Li, Zao-Ying'

_publ_section_title
;
 Dipyrrolylquinoxaline-bridged Schiff bases: a new class of fluorescent
 sensors for mercury(II).
;
_journal_issue 19
_journal_name_full 'Dalton transactions (Cambridge, England : 2003)'
_journal_page_first 3235
_journal_page_last 3240
_journal_paper_doi 10.1039/b505676d
_journal_year 2005
_chemical_formula_sum 'C21 H18 N6'
_chemical_formula_weight 354.41
_chemical_name_systematic
;
?
;
_space_group_IT_number 14
_symmetry_cell_setting monoclinic
_symmetry_space_group_name_Hall '-P 2ybc'
_symmetry_space_group_name_H-M 'P 1 21/c 1'
_atom_sites_solution_hydrogens geom
_atom_sites_solution_primary direct
_atom_sites_solution_secondary difmap
_audit_creation_method SHELXL-97
_cell_angle_alpha 90.00
_cell_angle_beta 90.496(2)
_cell_angle_gamma 90.00
_cell_formula_units_Z 4
_cell_length_a 9.2969(8)
_cell_length_b 11.0235(10)
_cell_length_c 16.9434(15)
_cell_measurement_temperature 293(2)
_cell_volume 1736.4(3)
_computing_data_reduction SAINT
_computing_structure_refinement 'SHELXL-97 (Sheldrick, 1997)'
_computing_structure_solution 'SHELXS-97 (Sheldrick, 1990)'
_diffrn_ambient_temperature 293(2)
_diffrn_measured_fraction_theta_full 0.999
_diffrn_measured_fraction_theta_max 0.999
_diffrn_measurement_device_type 'Smart CCD'
_diffrn_radiation_monochromator graphite
_diffrn_radiation_source 'fine-focus sealed tube'
_diffrn_radiation_type MoK\a
_diffrn_radiation_wavelength 0.71073
_diffrn_reflns_av_R_equivalents 0.0374
_diffrn_reflns_av_sigmaI/netI 0.0456
_diffrn_reflns_limit_h_max 11
_diffrn_reflns_limit_h_min -9
_diffrn_reflns_limit_k_max 11
_diffrn_reflns_limit_k_min -13
_diffrn_reflns_limit_l_max 20
_diffrn_reflns_limit_l_min -20
_diffrn_reflns_number 8447
_diffrn_reflns_theta_full 25.01
_diffrn_reflns_theta_max 25.01
_diffrn_reflns_theta_min 2.19
_exptl_absorpt_coefficient_mu 0.085
_exptl_absorpt_correction_T_max 0.9873
_exptl_absorpt_correction_T_min 0.9749
_exptl_absorpt_correction_type SADABS
_exptl_crystal_colour yellow
_exptl_crystal_density_diffrn 1.356
_exptl_crystal_density_method 'not measured'
_exptl_crystal_description prism
_exptl_crystal_F_000 744
_exptl_crystal_size_max 0.30
_exptl_crystal_size_mid 0.20
_exptl_crystal_size_min 0.15
_refine_diff_density_max 0.302
_refine_diff_density_min -0.211
_refine_diff_density_rms 0.037
_refine_ls_extinction_method none
_refine_ls_goodness_of_fit_ref 1.016
_refine_ls_hydrogen_treatment mixed
_refine_ls_matrix_type full
_refine_ls_number_parameters 252
_refine_ls_number_reflns 3048
_refine_ls_number_restraints 2
_refine_ls_restrained_S_all 1.019
_refine_ls_R_factor_all 0.0937
_refine_ls_R_factor_gt 0.0479
_refine_ls_shift/su_max 0.004
_refine_ls_shift/su_mean 0.001
_refine_ls_structure_factor_coef Fsqd
_refine_ls_weighting_details 'calc w=1/[\s^2^(Fo^2^)+(0.0631P)^2^+0.4027P] where P=(Fo^2^+2Fc^2^)/3'
_refine_ls_weighting_scheme calc
_refine_ls_wR_factor_gt 0.1167
_refine_ls_wR_factor_ref 0.1418
_reflns_number_gt 1834
_reflns_number_total 3048
_reflns_threshold_expression >2sigma(I)
_cod_data_source_file b505676d.txt
_cod_data_source_block p21c_b
_cod_depositor_comments
;
The following automatic conversions were performed:
'_symmetry_cell_setting' value 'Monoclinic' changed to 'monoclinic'
according to '/home/saulius/struct/CIF-dictionaries/cif_core.dic'
dictionary named 'cif_core.dic' version 2.4.1 from 2010-06-29.

Automatic conversion script
Id: cif_fix_enum 1527 2010-12-29 10:47:43Z saulius 
;
_cod_original_sg_symbol_H-M P2(1)/c
_cod_database_code 7008657

loop_
_symmetry_equiv_pos_as_xyz
'x, y, z'
'-x, y+1/2, -z+1/2'
'-x, -y, -z'
'x, -y-1/2, z-1/2'

loop_
_atom_site_label
_atom_site_type_symbol
_atom_site_fract_x
_atom_site_fract_y
_atom_site_fract_z
_atom_site_U_iso_or_equiv
_atom_site_adp_type
_atom_site_occupancy
_atom_site_symmetry_multiplicity
_atom_site_calc_flag
_atom_site_refinement_flags
_atom_site_disorder_assembly
_atom_site_disorder_group
N1 N 0.7701(2) 0.10111(18) 0.03941(11) 0.0511(5) Uani 1 1 d . . .
N2 N 0.9597(2) 0.03111(18) 0.21948(11) 0.0499(5) Uani 1 1 d . . .
N3 N 1.0932(3) -0.0129(3) 0.36667(15) 0.0765(7) Uani 1 1 d D . .
N4 N 1.3409(3) 0.0702(2) 0.30772(14) 0.0728(7) Uani 1 1 d . . .
N5 N 1.1998(2) 0.11942(18) 0.16234(12) 0.0509(5) Uani 1 1 d D . .
N6 N 1.0250(2) 0.18955(18) -0.02275(12) 0.0528(5) Uani 1 1 d . . .
C1 C 0.7728(3) 0.1459(2) -0.03498(14) 0.0494(6) Uani 1 1 d . . .
C2 C 0.9023(3) 0.1896(2) -0.06705(14) 0.0503(6) Uani 1 1 d . . .
C3 C 0.9032(3) 0.2330(2) -0.14525(15) 0.0639(7) Uani 1 1 d . . .
H3B H 0.9880 0.2619 -0.1671 0.077 Uiso 1 1 calc R . .
C4 C 0.7792(3) 0.2324(3) -0.18856(16) 0.0697(8) Uani 1 1 d . . .
H4B H 0.7800 0.2607 -0.2403 0.084 Uiso 1 1 calc R . .
C5 C 0.6502(3) 0.1896(3) -0.15632(17) 0.0679(8) Uani 1 1 d . . .
H5B H 0.5665 0.1903 -0.1868 0.081 Uiso 1 1 calc R . .
C6 C 0.6461(3) 0.1473(2) -0.08128(15) 0.0607(7) Uani 1 1 d . . .
H6B H 0.5601 0.1192 -0.0604 0.073 Uiso 1 1 calc R . .
C7 C 0.8908(2) 0.0952(2) 0.08203(13) 0.0454(6) Uani 1 1 d . . .
C8 C 1.0242(2) 0.1436(2) 0.04985(13) 0.0465(6) Uani 1 1 d . . .
C9 C 0.8678(2) 0.0330(2) 0.15764(13) 0.0459(6) Uani 1 1 d . . .
C10 C 0.7443(3) -0.0353(2) 0.17610(15) 0.0590(7) Uani 1 1 d . . .
H10A H 0.6644 -0.0480 0.1437 0.071 Uiso 1 1 calc R . .
C11 C 0.7648(3) -0.0792(3) 0.25091(16) 0.0631(7) Uani 1 1 d . . .
H11A H 0.7009 -0.1275 0.2788 0.076 Uiso 1 1 calc R . .
C12 C 0.8983(2) -0.0385(2) 0.27772(14) 0.0517(6) Uani 1 1 d . . .
C13 C 0.9691(3) -0.0590(3) 0.34993(16) 0.0651(7) Uani 1 1 d . . .
H13A H 0.9247 -0.1079 0.3873 0.078 Uiso 1 1 calc R . .
C14 C 1.1730(3) -0.0339(4) 0.43973(18) 0.0931(11) Uani 1 1 d . . .
H14A H 1.1316 -0.1023 0.4674 0.112 Uiso 1 1 calc R . .
H14B H 1.1654 0.0369 0.4734 0.112 Uiso 1 1 calc R . .
C15 C 1.3266(4) -0.0587(4) 0.4236(2) 0.1078(13) Uani 1 1 d . . .
H15A H 1.3315 -0.1322 0.3923 0.129 Uiso 1 1 calc R . .
H15B H 1.3740 -0.0756 0.4736 0.129 Uiso 1 1 calc R . .
C16 C 1.4106(3) 0.0363(3) 0.38265(18) 0.0845(10) Uani 1 1 d . . .
H16A H 1.4188 0.1072 0.4163 0.101 Uiso 1 1 calc R . .
H16B H 1.5068 0.0064 0.3725 0.101 Uiso 1 1 calc R . .
C17 C 1.4125(3) 0.0998(3) 0.24611(18) 0.0664(8) Uani 1 1 d . . .
H17A H 1.5123 0.1020 0.2495 0.080 Uiso 1 1 calc R . .
C18 C 1.3452(2) 0.1294(2) 0.17294(16) 0.0548(7) Uani 1 1 d . . .
C19 C 1.4058(3) 0.1670(3) 0.10223(16) 0.0653(8) Uani 1 1 d . . .
H19A H 1.5028 0.1812 0.0932 0.078 Uiso 1 1 calc R . .
C20 C 1.2958(3) 0.1792(2) 0.04818(16) 0.0611(7) Uani 1 1 d . . .
H20A H 1.3042 0.2036 -0.0041 0.073 Uiso 1 1 calc R . .
C21 C 1.1679(2) 0.1479(2) 0.08716(14) 0.0476(6) Uani 1 1 d . . .
H3A H 1.147(6) 0.030(6) 0.329(3) 0.30(4) Uiso 1 1 d D . .
H5A H 1.131(3) 0.089(3) 0.2018(16) 0.133(13) Uiso 1 1 d D . .

loop_
_atom_site_aniso_label
_atom_site_aniso_U_11
_atom_site_aniso_U_22
_atom_site_aniso_U_33
_atom_site_aniso_U_23
_atom_site_aniso_U_13
_atom_site_aniso_U_12
N1 0.0449(11) 0.0548(13) 0.0537(12) -0.0004(10) 0.0017(9) 0.0006(9)
N2 0.0445(11) 0.0538(13) 0.0514(12) 0.0056(10) 0.0041(9) 0.0012(9)
N3 0.0663(16) 0.092(2) 0.0704(16) 0.0240(14) -0.0149(13) -0.0015(14)
N4 0.0624(15) 0.0845(19) 0.0714(16) 0.0018(14) -0.0123(13) -0.0011(13)
N5 0.0396(12) 0.0537(13) 0.0595(14) -0.0017(10) 0.0033(10) -0.0030(9)
N6 0.0524(13) 0.0499(13) 0.0563(13) 0.0021(10) 0.0066(10) 0.0015(10)
C1 0.0511(15) 0.0442(15) 0.0528(15) -0.0030(12) -0.0001(12) 0.0049(11)
C2 0.0562(16) 0.0416(15) 0.0531(15) -0.0009(12) 0.0016(12) 0.0031(11)
C3 0.0727(18) 0.0556(18) 0.0635(17) 0.0084(14) 0.0059(14) -0.0025(14)
C4 0.090(2) 0.0608(19) 0.0584(17) 0.0111(14) -0.0096(16) 0.0015(16)
C5 0.0717(19) 0.0620(19) 0.0698(19) 0.0048(15) -0.0122(15) 0.0025(15)
C6 0.0564(16) 0.0630(18) 0.0626(17) 0.0032(14) -0.0035(13) -0.0004(13)
C7 0.0431(13) 0.0413(14) 0.0518(14) -0.0045(11) 0.0044(11) 0.0030(10)
C8 0.0461(14) 0.0415(14) 0.0522(14) -0.0022(11) 0.0074(11) 0.0017(10)
C9 0.0398(13) 0.0486(15) 0.0494(14) -0.0008(11) 0.0050(11) 0.0028(11)
C10 0.0458(14) 0.0683(19) 0.0629(17) 0.0050(14) 0.0009(12) -0.0105(13)
C11 0.0541(16) 0.0640(18) 0.0714(18) 0.0117(15) 0.0093(13) -0.0118(13)
C12 0.0488(15) 0.0531(16) 0.0532(15) 0.0099(12) 0.0048(11) -0.0003(11)
C13 0.0701(19) 0.0601(19) 0.0653(18) 0.0164(14) 0.0049(14) 0.0004(14)
C14 0.086(2) 0.118(3) 0.075(2) 0.033(2) -0.0233(18) -0.006(2)
C15 0.100(3) 0.126(3) 0.096(3) 0.028(2) -0.038(2) 0.001(2)
C16 0.071(2) 0.105(3) 0.077(2) 0.0021(19) -0.0218(17) -0.0001(19)
C17 0.0436(15) 0.0653(19) 0.090(2) -0.0173(16) -0.0110(15) 0.0008(13)
C18 0.0385(13) 0.0537(17) 0.0721(18) -0.0082(13) 0.0002(12) -0.0031(11)
C19 0.0418(15) 0.070(2) 0.084(2) -0.0060(15) 0.0121(14) -0.0119(13)
C20 0.0504(16) 0.0631(19) 0.0699(17) 0.0061(14) 0.0111(13) -0.0051(12)
C21 0.0424(13) 0.0426(15) 0.0578(15) -0.0004(12) 0.0068(11) -0.0022(10)

loop_
_atom_type_symbol
_atom_type_description
_atom_type_scat_dispersion_real
_atom_type_scat_dispersion_imag
_atom_type_scat_source
C C 0.0033 0.0016 'International Tables Vol C Tables 4.2.6.8 and 6.1.1.4'
H H 0.0000 0.0000 'International Tables Vol C Tables 4.2.6.8 and 6.1.1.4'
N N 0.0061 0.0033 'International Tables Vol C Tables 4.2.6.8 and 6.1.1.4'

loop_
_geom_angle_atom_site_label_1
_geom_angle_atom_site_label_2
_geom_angle_atom_site_label_3
_geom_angle
_geom_angle_site_symmetry_1
_geom_angle_site_symmetry_3
_geom_angle_publ_flag
C7 N1 C1 120.0(2) . . ?
C9 N2 C12 107.56(19) . . ?
C13 N3 C14 124.9(3) . . ?
C17 N4 C16 122.6(2) . . ?
C21 N5 C18 108.4(2) . . ?
C8 N6 C2 119.9(2) . . ?
N1 C1 C6 120.0(2) . . ?
N1 C1 C2 120.4(2) . . ?
C6 C1 C2 119.6(2) . . ?
N6 C2 C3 120.5(2) . . ?
N6 C2 C1 120.1(2) . . ?
C3 C2 C1 119.4(2) . . ?
C4 C3 C2 119.5(3) . . ?
C3 C4 C5 121.0(3) . . ?
C6 C5 C4 120.8(3) . . ?
C5 C6 C1 119.7(3) . . ?
N1 C7 C8 119.6(2) . . ?
N1 C7 C9 111.6(2) . . ?
C8 C7 C9 128.8(2) . . ?
N6 C8 C7 119.7(2) . . ?
N6 C8 C21 111.87(19) . . ?
C7 C8 C21 128.4(2) . . ?
N2 C9 C10 109.4(2) . . ?
N2 C9 C7 126.1(2) . . ?
C10 C9 C7 124.5(2) . . ?
C11 C10 C9 106.7(2) . . ?
C10 C11 C12 107.8(2) . . ?
N2 C12 C11 108.6(2) . . ?
N2 C12 C13 121.4(2) . . ?
C11 C12 C13 130.0(2) . . ?
N3 C13 C12 122.7(3) . . ?
N3 C14 C15 110.9(3) . . ?
C14 C15 C16 117.9(3) . . ?
N4 C16 C15 110.7(3) . . ?
N4 C17 C18 122.7(2) . . ?
N5 C18 C19 108.5(2) . . ?
N5 C18 C17 121.6(2) . . ?
C19 C18 C17 129.9(2) . . ?
C20 C19 C18 107.4(2) . . ?
C19 C20 C21 106.9(2) . . ?
N5 C21 C20 108.8(2) . . ?
N5 C21 C8 126.3(2) . . ?
C20 C21 C8 124.9(2) . . ?

loop_
_geom_bond_atom_site_label_1
_geom_bond_atom_site_label_2
_geom_bond_distance
_geom_bond_site_symmetry_2
_geom_bond_publ_flag
N1 C7 1.330(3) . ?
N1 C1 1.354(3) . ?
N2 C9 1.346(3) . ?
N2 C12 1.378(3) . ?
N3 C13 1.290(3) . ?
N3 C14 1.456(4) . ?
N4 C17 1.285(3) . ?
N4 C16 1.469(3) . ?
N5 C21 1.343(3) . ?
N5 C18 1.367(3) . ?
N6 C8 1.330(3) . ?
N6 C2 1.360(3) . ?
C1 C6 1.409(3) . ?
C1 C2 1.410(3) . ?
C2 C3 1.409(3) . ?
C3 C4 1.361(3) . ?
C4 C5 1.404(4) . ?
C5 C6 1.355(3) . ?
C7 C8 1.460(3) . ?
C7 C9 1.471(3) . ?
C8 C21 1.473(3) . ?
C9 C10 1.410(3) . ?
C10 C11 1.368(3) . ?
C11 C12 1.392(3) . ?
C12 C13 1.403(3) . ?
C14 C15 1.481(5) . ?
C15 C16 1.482(5) . ?
C17 C18 1.422(4) . ?
C18 C19 1.391(4) . ?
C19 C20 1.373(3) . ?
C20 C21 1.409(3) . ?

loop_
_cod_related_entry_id
_cod_related_entry_database
_cod_related_entry_code
1 ChemSpider 30652712
